data_1528099
loop_
_publ_author_name
'Straehle, J.'
'Liebelt, A.'
'Beyendorff, G.'
'Dehnicke, K.'

_publ_section_title
;
 Die Reaktion von Molybdaenpentachlorid mit Trichlornitromethan; die
 Kristallstruktur von ((Mo O Cl3)*(P O Cl3))2
;
_journal_name_full 'Zeitschrift fuer Anorganische und Allgemeine Chemie'
_journal_page_first 171
_journal_page_last 181
_journal_volume 474
_journal_year 1981
_chemical_formula_sum 'Cl12 Mo2 O4 P2'
_chemical_name_systematic '((P O Cl3) O Cl2 Mo Cl2 Mo O Cl2 (P O Cl3))'
_space_group_IT_number 14
_symmetry_space_group_name_Hall '-P 2ybc'
_symmetry_space_group_name_H-M 'P 1 21/c 1'
_cell_angle_alpha 90
_cell_angle_beta 100.27
_cell_angle_gamma 90
_cell_formula_units_Z 2
_cell_length_a 6.264
_cell_length_b 13.341
_cell_length_c 12.089
_cell_volume 994.068
_citation_journal_id_ASTM ZAACAB
_cod_data_source_file Straehle_ZAACAB_1981_1381.cif
_cod_data_source_block Cl12Mo2O4P2
_cod_original_cell_volume 994.0681
_cod_database_code 1528099

loop_
_symmetry_equiv_pos_as_xyz
x,y,z
-x,y+1/2,-z+1/2
-x,-y,-z
x,-y-1/2,z-1/2

loop_
_atom_site_label
_atom_site_type_symbol
_atom_site_fract_x
_atom_site_fract_y
_atom_site_fract_z
_atom_site_occupancy
_atom_site_U_iso_or_equiv
Cl2 Cl-1 0.0082 0.2429 0.1582 1 0.0
O2 O-2 0.2817 0.0468 0.1651 1 0.0
Cl4 Cl-1 0.2032 0.0359 0.3896 1 0.0
P1 P+5 0.3953 0.0317 0.2787 1 0.0
Mo1 Mo+5 0.0769 0.1326 0.0218 1 0.0
Cl5 Cl-1 0.5397 -0.098 0.2977 1 0.0
Cl3 Cl-1 0.1916 -0.0148 -0.0762 1 0.0
Cl1 Cl-1 0.3953 0.2087 0.0032 1 0.0
Cl6 Cl-1 0.6189 0.1315 0.3267 1 0.0
O1 O-2 -0.0886 0.1762 -0.0868 1 0.0
